data_4507079
loop_
_publ_author_name
'Nath, Bhaskar'
'Baruah, Jubaraj B.'

_publ_section_title
;
 Quasi-Isostructural Solvates of
 Bis(4-hydroxy-3,5-dimethylphenyl)(4-N,N-dimethylaminophenyl)methane
;
_journal_issue 12
_journal_name_full 'Crystal Growth &amp; Design'
_journal_page_first 6173
_journal_paper_doi 10.1021/cg3013427
_journal_volume 12
_journal_year 2012
_chemical_formula_sum 'C30 H40 N2 O2'
_chemical_formula_weight 460.64
_chemical_name_systematic
; 
 ? 
;
_space_group_IT_number 14
_symmetry_cell_setting monoclinic
_symmetry_space_group_name_Hall '-P 2ybc'
_symmetry_space_group_name_H-M 'P 1 21/c 1'
_atom_sites_solution_hydrogens geom
_atom_sites_solution_primary direct
_atom_sites_solution_secondary difmap
_audit_creation_method SHELXL-97
_cell_angle_alpha 90.00
_cell_angle_beta 102.160(4)
_cell_angle_gamma 90.00
_cell_formula_units_Z 4
_cell_length_a 12.4222(8)
_cell_length_b 12.7119(8)
_cell_length_c 17.3961(12)
_cell_measurement_reflns_used 3391
_cell_measurement_temperature 296(2)
_cell_measurement_theta_max 21.10
_cell_measurement_theta_min 2.44
_cell_volume 2685.4(3)
_computing_cell_refinement 'Bruker SMART'
_computing_data_collection 'Bruker SMART'
_computing_data_reduction 'Bruker SAINT'
_computing_molecular_graphics 'Bruker SHELXTL'
_computing_publication_material 'Bruker SHELXTL'
_computing_structure_refinement 'SHELXL-97 (Sheldrick, 1997)'
_computing_structure_solution 'SHELXS-97 (Sheldrick, 1990)'
_diffrn_ambient_temperature 296(2)
_diffrn_measured_fraction_theta_full 0.987
_diffrn_measured_fraction_theta_max 0.987
_diffrn_measurement_device_type 'CCD area detector'
_diffrn_measurement_method 'phi and omega scans'
_diffrn_radiation_monochromator graphite
_diffrn_radiation_source 'fine-focus sealed tube'
_diffrn_radiation_type MoK\a
_diffrn_radiation_wavelength 0.71073
_diffrn_reflns_av_R_equivalents 0.1466
_diffrn_reflns_av_sigmaI/netI 0.1009
_diffrn_reflns_limit_h_max 14
_diffrn_reflns_limit_h_min -14
_diffrn_reflns_limit_k_max 14
_diffrn_reflns_limit_k_min -14
_diffrn_reflns_limit_l_max 20
_diffrn_reflns_limit_l_min -20
_diffrn_reflns_number 19630
_diffrn_reflns_theta_full 25.25
_diffrn_reflns_theta_max 25.25
_diffrn_reflns_theta_min 2.00
_exptl_absorpt_coefficient_mu 0.071
_exptl_absorpt_correction_type none
_exptl_crystal_colour colorless
_exptl_crystal_density_diffrn 1.139
_exptl_crystal_density_method 'not measured'
_exptl_crystal_description block
_exptl_crystal_F_000 1000
_exptl_crystal_size_max 0.32
_exptl_crystal_size_mid 0.26
_exptl_crystal_size_min 0.18
_refine_diff_density_max 0.236
_refine_diff_density_min -0.197
_refine_diff_density_rms 0.040
_refine_ls_extinction_coef 0.0073(14)
_refine_ls_extinction_expression Fc^*^=kFc[1+0.001xFc^2^\l^3^/sin(2\q)]^-1/4^
_refine_ls_extinction_method SHELXL
_refine_ls_goodness_of_fit_ref 0.906
_refine_ls_hydrogen_treatment mixed
_refine_ls_matrix_type full
_refine_ls_number_parameters 326
_refine_ls_number_reflns 4798
_refine_ls_number_restraints 2
_refine_ls_restrained_S_all 0.906
_refine_ls_R_factor_all 0.1121
_refine_ls_R_factor_gt 0.0555
_refine_ls_shift/su_max 0.002
_refine_ls_shift/su_mean 0.000
_refine_ls_structure_factor_coef Fsqd
_refine_ls_weighting_details 'calc w=1/[\s^2^(Fo^2^)+(0.0743P)^2^+0.0000P] where P=(Fo^2^+2Fc^2^)/3'
_refine_ls_weighting_scheme calc
_refine_ls_wR_factor_gt 0.1415
_refine_ls_wR_factor_ref 0.1634
_reflns_number_gt 2365
_reflns_number_total 4798
_reflns_threshold_expression >2sigma(I)
_cod_data_source_file cg3013427_si_003.cif
_cod_data_source_block 123
_cod_depositor_comments
;
The following automatic conversions were performed:

'_symmetry_cell_setting' value 'Monoclinic' changed to 'monoclinic'
according to /home/saulius/struct/CIF-dictionaries/cif_core.dic
dictionary named 'cif_core.dic' version 2.4.2 from 2011-04-26.

Automatic conversion script
Id: cif_fix_values 1891 2012-01-12 08:04:46Z andrius 
;
_cod_original_sg_symbol_H-M 'P2(1)/c  '
_cod_database_code 4507079

loop_
_symmetry_equiv_pos_as_xyz
'x, y, z'
'-x, y+1/2, -z+1/2'
'-x, -y, -z'
'x, -y-1/2, z-1/2'

loop_
_atom_site_label
_atom_site_type_symbol
_atom_site_fract_x
_atom_site_fract_y
_atom_site_fract_z
_atom_site_U_iso_or_equiv
_atom_site_adp_type
_atom_site_occupancy
_atom_site_symmetry_multiplicity
_atom_site_calc_flag
_atom_site_refinement_flags
N2 N 0.6273(2) 0.1400(2) 0.24139(15) 0.0728(7) Uani 1 1 d .
N1 N 0.8629(2) 0.5767(2) 0.70345(13) 0.0791(7) Uani 1 1 d .
O1 O 1.37639(16) 0.21060(19) 1.11875(13) 0.0806(7) Uani 1 1 d .
O2 O 0.59572(14) 0.25980(17) 1.11789(12) 0.0765(6) Uani 1 1 d D
C10 C 0.91783(18) 0.34359(19) 0.88191(13) 0.0480(6) Uani 1 1 d .
C11 C 0.89470(19) 0.4473(2) 0.89758(14) 0.0545(7) Uani 1 1 d .
H11 H 0.8910 0.4658 0.9487 0.065 Uiso 1 1 calc R
C13 C 0.8819(2) 0.5012(2) 0.76202(14) 0.0547(7) Uani 1 1 d .
C15 C 0.9244(2) 0.3221(2) 0.80516(14) 0.0563(7) Uani 1 1 d .
H15 H 0.9414 0.2539 0.7924 0.068 Uiso 1 1 calc R
C12 C 0.8769(2) 0.5243(2) 0.83991(14) 0.0571(7) Uani 1 1 d .
H12 H 0.8613 0.5927 0.8532 0.068 Uiso 1 1 calc R
C14 C 0.9068(2) 0.3970(2) 0.74700(15) 0.0600(7) Uani 1 1 d .
H14 H 0.9116 0.3778 0.6962 0.072 Uiso 1 1 calc R
C16 C 0.8217(3) 0.6793(2) 0.71958(18) 0.0912(10) Uani 1 1 d .
H16A H 0.7501 0.6718 0.7315 0.137 Uiso 1 1 calc R
H16B H 0.8168 0.7236 0.6743 0.137 Uiso 1 1 calc R
H16C H 0.8710 0.7104 0.7637 0.137 Uiso 1 1 calc R
C17 C 0.8514(3) 0.5464(3) 0.62284(16) 0.0968(11) Uani 1 1 d .
H17A H 0.9204 0.5196 0.6147 0.145 Uiso 1 1 calc R
H17B H 0.8302 0.6064 0.5896 0.145 Uiso 1 1 calc R
H17C H 0.7960 0.4929 0.6102 0.145 Uiso 1 1 calc R
C3 C 1.14010(18) 0.31575(18) 0.97574(13) 0.0485(6) Uani 1 1 d .
H3 H 1.1237 0.3657 0.9360 0.058 Uiso 1 1 calc R
C9 C 0.93710(18) 0.25758(19) 0.94410(13) 0.0501(6) Uani 1 1 d .
H9 H 0.9277 0.1912 0.9148 0.060 Uiso 1 1 calc R
C5 C 1.08261(19) 0.18216(19) 1.05358(14) 0.0547(7) Uani 1 1 d .
H5 H 1.0267 0.1416 1.0666 0.066 Uiso 1 1 calc R
C4 C 1.05498(17) 0.25483(18) 0.99334(13) 0.0464(6) Uani 1 1 d .
C2 C 1.24850(19) 0.3039(2) 1.01588(14) 0.0524(6) Uani 1 1 d .
C1 C 1.27213(19) 0.2294(2) 1.07468(14) 0.0549(7) Uani 1 1 d .
C6 C 1.1890(2) 0.16695(19) 1.09521(14) 0.0530(7) Uani 1 1 d .
C7 C 1.2161(2) 0.0864(2) 1.15971(17) 0.0793(9) Uani 1 1 d .
H7A H 1.1503 0.0495 1.1642 0.119 Uiso 1 1 calc R
H7B H 1.2464 0.1210 1.2085 0.119 Uiso 1 1 calc R
H7C H 1.2689 0.0374 1.1476 0.119 Uiso 1 1 calc R
C8 C 1.3370(2) 0.3715(3) 0.99311(18) 0.0842(9) Uani 1 1 d .
H8A H 1.4066 0.3359 1.0068 0.126 Uiso 1 1 calc R
H8B H 1.3415 0.4373 1.0206 0.126 Uiso 1 1 calc R
H8C H 1.3193 0.3841 0.9375 0.126 Uiso 1 1 calc R
C22 C 0.77149(19) 0.32382(19) 1.10160(14) 0.0507(6) Uani 1 1 d .
C21 C 0.68125(19) 0.2567(2) 1.07847(15) 0.0556(7) Uani 1 1 d .
C18 C 0.84918(18) 0.25657(18) 0.99386(13) 0.0480(6) Uani 1 1 d .
C23 C 0.85435(19) 0.32189(19) 1.05872(14) 0.0514(6) Uani 1 1 d .
H23 H 0.9151 0.3657 1.0739 0.062 Uiso 1 1 calc R
C20 C 0.6757(2) 0.1890(2) 1.01465(16) 0.0605(7) Uani 1 1 d .
C19 C 0.75964(19) 0.1902(2) 0.97424(15) 0.0566(7) Uani 1 1 d .
H19 H 0.7560 0.1444 0.9320 0.068 Uiso 1 1 calc R
C24 C 0.7795(2) 0.3957(2) 1.17131(16) 0.0733(8) Uani 1 1 d .
H24A H 0.7254 0.4505 1.1588 0.110 Uiso 1 1 calc R
H24B H 0.8517 0.4263 1.1842 0.110 Uiso 1 1 calc R
H24C H 0.7663 0.3562 1.2155 0.110 Uiso 1 1 calc R
C25 C 0.5785(2) 0.1139(3) 0.9903(2) 0.0963(11) Uani 1 1 d .
H25A H 0.5132 0.1535 0.9692 0.144 Uiso 1 1 calc R
H25B H 0.5679 0.0747 1.0353 0.144 Uiso 1 1 calc R
H25C H 0.5933 0.0663 0.9510 0.144 Uiso 1 1 calc R
C26 C 0.5760(3) 0.1956(2) 0.29878(17) 0.0786(9) Uani 1 1 d .
H26A H 0.5037 0.2201 0.2723 0.094 Uiso 1 1 calc R
H26B H 0.6201 0.2569 0.3177 0.094 Uiso 1 1 calc R
C27 C 0.5639(3) 0.1302(3) 0.36748(18) 0.0898(10) Uani 1 1 d .
H27A H 0.6361 0.1095 0.3969 0.108 Uiso 1 1 calc R
H27B H 0.5281 0.1710 0.4021 0.108 Uiso 1 1 calc R
C30 C 0.5719(3) 0.0405(3) 0.21809(19) 0.0908(10) Uani 1 1 d .
H30A H 0.6155 0.0006 0.1882 0.109 Uiso 1 1 calc R
H30B H 0.5014 0.0551 0.1835 0.109 Uiso 1 1 calc R
C28 C 0.4974(2) 0.0348(3) 0.3403(2) 0.0918(10) Uani 1 1 d .
H28A H 0.4240 0.0553 0.3132 0.110 Uiso 1 1 calc R
H28B H 0.4909 -0.0082 0.3852 0.110 Uiso 1 1 calc R
C29 C 0.5523(3) -0.0271(3) 0.2857(2) 0.1047(12) Uani 1 1 d .
H29A H 0.5064 -0.0866 0.2650 0.126 Uiso 1 1 calc R
H29B H 0.6222 -0.0541 0.3147 0.126 Uiso 1 1 calc R
H2M H 0.695(3) 0.131(3) 0.2660(19) 0.111(13) Uiso 1 1 d .
H2 H 0.616(3) 0.229(3) 1.1641(12) 0.141(15) Uiso 1 1 d D
H1 H 1.416(3) 0.239(3) 1.098(2) 0.110(14) Uiso 1 1 d .

loop_
_atom_site_aniso_label
_atom_site_aniso_U_11
_atom_site_aniso_U_22
_atom_site_aniso_U_33
_atom_site_aniso_U_23
_atom_site_aniso_U_13
_atom_site_aniso_U_12
N2 0.0538(16) 0.089(2) 0.0800(17) 0.0075(15) 0.0246(15) -0.0020(15)
N1 0.108(2) 0.0662(18) 0.0673(15) 0.0112(13) 0.0269(14) 0.0071(15)
O1 0.0394(11) 0.1101(18) 0.0919(15) 0.0318(13) 0.0130(11) 0.0030(11)
O2 0.0435(10) 0.1029(16) 0.0904(14) 0.0270(13) 0.0304(11) 0.0038(10)
C10 0.0364(13) 0.0518(17) 0.0575(15) -0.0009(12) 0.0139(12) -0.0004(11)
C11 0.0517(15) 0.0601(19) 0.0544(14) -0.0031(14) 0.0170(13) -0.0027(13)
C13 0.0518(15) 0.0531(18) 0.0628(16) 0.0045(14) 0.0205(13) -0.0045(12)
C15 0.0561(16) 0.0537(17) 0.0635(16) -0.0045(14) 0.0225(13) -0.0010(13)
C12 0.0598(17) 0.0499(17) 0.0657(16) -0.0025(14) 0.0228(14) -0.0011(13)
C14 0.0653(18) 0.064(2) 0.0556(15) -0.0007(14) 0.0239(13) -0.0018(14)
C16 0.117(3) 0.065(2) 0.100(2) 0.0199(18) 0.042(2) 0.0062(19)
C17 0.137(3) 0.092(3) 0.0664(19) 0.0116(17) 0.032(2) -0.009(2)
C3 0.0456(14) 0.0499(15) 0.0537(14) 0.0033(12) 0.0191(12) 0.0020(12)
C9 0.0469(14) 0.0471(15) 0.0587(14) -0.0048(12) 0.0163(12) -0.0037(11)
C5 0.0447(14) 0.0538(17) 0.0702(16) 0.0049(14) 0.0227(13) -0.0025(12)
C4 0.0410(13) 0.0477(15) 0.0543(14) -0.0018(12) 0.0186(12) 0.0024(11)
C2 0.0422(14) 0.0586(17) 0.0600(15) 0.0011(13) 0.0187(12) -0.0044(12)
C1 0.0375(14) 0.0660(19) 0.0633(15) 0.0039(14) 0.0150(13) 0.0052(13)
C6 0.0458(14) 0.0527(17) 0.0640(15) 0.0076(13) 0.0191(13) 0.0063(12)
C7 0.0614(18) 0.079(2) 0.099(2) 0.0289(18) 0.0216(17) 0.0107(15)
C8 0.0586(18) 0.104(3) 0.091(2) 0.0214(18) 0.0180(17) -0.0218(17)
C22 0.0423(14) 0.0544(17) 0.0572(14) 0.0049(12) 0.0144(12) 0.0068(12)
C21 0.0397(14) 0.0638(18) 0.0663(16) 0.0155(14) 0.0177(13) 0.0010(13)
C18 0.0417(14) 0.0476(15) 0.0559(14) 0.0024(12) 0.0128(12) -0.0017(12)
C23 0.0379(13) 0.0524(17) 0.0640(15) 0.0021(13) 0.0106(12) -0.0050(11)
C20 0.0448(15) 0.0567(18) 0.0805(18) 0.0095(15) 0.0141(14) -0.0141(13)
C19 0.0505(15) 0.0520(16) 0.0687(16) -0.0017(13) 0.0154(14) -0.0075(13)
C24 0.0636(18) 0.085(2) 0.0755(18) -0.0026(16) 0.0234(15) 0.0096(16)
C25 0.073(2) 0.097(3) 0.120(3) -0.006(2) 0.023(2) -0.0392(19)
C26 0.090(2) 0.067(2) 0.082(2) -0.0020(17) 0.0258(19) -0.0109(17)
C27 0.088(2) 0.103(3) 0.086(2) 0.002(2) 0.0358(19) -0.008(2)
C30 0.095(2) 0.083(3) 0.094(2) -0.015(2) 0.019(2) 0.012(2)
C28 0.069(2) 0.098(3) 0.112(3) 0.023(2) 0.026(2) -0.0074(19)
C29 0.115(3) 0.057(2) 0.132(3) 0.009(2) 0.004(3) -0.007(2)

loop_
_atom_type_symbol
_atom_type_description
_atom_type_scat_dispersion_real
_atom_type_scat_dispersion_imag
_atom_type_scat_source
C C 0.0033 0.0016 'International Tables Vol C Tables 4.2.6.8 and 6.1.1.4'
H H 0.0000 0.0000 'International Tables Vol C Tables 4.2.6.8 and 6.1.1.4'
N N 0.0061 0.0033 'International Tables Vol C Tables 4.2.6.8 and 6.1.1.4'
O O 0.0106 0.0060 'International Tables Vol C Tables 4.2.6.8 and 6.1.1.4'

loop_
_geom_angle_atom_site_label_1
_geom_angle_atom_site_label_2
_geom_angle_atom_site_label_3
_geom_angle
C30 N2 C26 111.0(2)
C13 N1 C17 120.0(2)
C13 N1 C16 119.6(2)
C17 N1 C16 117.7(2)
C15 C10 C11 115.7(2)
C15 C10 C9 120.8(2)
C11 C10 C9 123.4(2)
C12 C11 C10 122.5(2)
N1 C13 C14 122.1(2)
N1 C13 C12 122.1(2)
C14 C13 C12 115.9(2)
C14 C15 C10 122.9(2)
C11 C12 C13 121.3(2)
C15 C14 C13 121.8(2)
C2 C3 C4 121.9(2)
C10 C9 C18 112.60(18)
C10 C9 C4 113.73(19)
C18 C9 C4 113.29(18)
C6 C5 C4 123.2(2)
C5 C4 C3 117.2(2)
C5 C4 C9 119.6(2)
C3 C4 C9 122.9(2)
C1 C2 C3 118.7(2)
C1 C2 C8 122.1(2)
C3 C2 C8 119.2(2)
C2 C1 O1 124.0(2)
C2 C1 C6 121.5(2)
O1 C1 C6 114.5(2)
C5 C6 C1 117.4(2)
C5 C6 C7 121.7(2)
C1 C6 C7 120.8(2)
C23 C22 C21 118.2(2)
C23 C22 C24 120.8(2)
C21 C22 C24 121.0(2)
O2 C21 C20 119.9(2)
O2 C21 C22 119.6(2)
C20 C21 C22 120.5(2)
C19 C18 C23 117.5(2)
C19 C18 C9 120.0(2)
C23 C18 C9 122.5(2)
C18 C23 C22 122.1(2)
C19 C20 C21 119.0(2)
C19 C20 C25 120.3(3)
C21 C20 C25 120.7(2)
C20 C19 C18 122.6(2)
N2 C26 C27 114.0(3)
C28 C27 C26 110.1(3)
N2 C30 C29 114.8(3)
C27 C28 C29 109.4(3)
C28 C29 C30 111.1(3)

loop_
_geom_bond_atom_site_label_1
_geom_bond_atom_site_label_2
_geom_bond_distance
N2 C30 1.456(4)
N2 C26 1.473(3)
N1 C13 1.384(3)
N1 C17 1.432(3)
N1 C16 1.449(4)
O1 C1 1.380(3)
O2 C21 1.381(3)
C10 C15 1.382(3)
C10 C11 1.388(3)
C10 C9 1.521(3)
C11 C12 1.386(3)
C13 C14 1.397(3)
C13 C12 1.401(3)
C15 C14 1.373(3)
C3 C2 1.388(3)
C3 C4 1.396(3)
C9 C18 1.530(3)
C9 C4 1.533(3)
C5 C6 1.380(3)
C5 C4 1.385(3)
C2 C1 1.379(3)
C2 C8 1.513(3)
C1 C6 1.407(3)
C6 C7 1.504(3)
C22 C23 1.393(3)
C22 C21 1.399(3)
C22 C24 1.505(3)
C21 C20 1.395(4)
C18 C19 1.381(3)
C18 C23 1.391(3)
C20 C19 1.375(3)
C20 C25 1.527(3)
C26 C27 1.489(4)
C27 C28 1.488(4)
C30 C29 1.517(4)
C28 C29 1.504(4)

loop_
_cod_related_entry_id
_cod_related_entry_database
_cod_related_entry_code
1 ChemSpider 30652492
